data_1556835
loop_
_publ_author_name
'Scheidl, K. S.'
'Effenberger, H. S.'
'Yagi, T.'
'Momma, K.'
'Miletich, Ronald'

_publ_section_title
;
 The hydrocarbon-bearing clathrasil chibaite and its host-guest structure
 at low temperature.
;
_journal_issue 'Pt 5'
_journal_name_full IUCrJ
_journal_page_first 595
_journal_page_last 607
_journal_paper_doi 10.1107/S2052252518009107
_journal_volume 5
_journal_year 2018
_chemical_formula_moiety '0.01(C10.93 Na0.63 O272 Si136), 0.38(C1)'
_chemical_formula_sum 'C0.26 Na0.01 O2 Si'
_chemical_formula_weight 63.35
_space_group_crystal_system cubic
_space_group_IT_number 227
_space_group_name_Hall '-F 4vw 2vw 3'
_space_group_name_H-M_alt 'F d -3 m :2'
_audit_creation_date 2018-03-22
_audit_creation_method
;
Olex2 1.2
(compiled 2017.03.28 svn.r3405 for OlexSys, GUI svn.r5337)
;
_cell_angle_alpha 90
_cell_angle_beta 90
_cell_angle_gamma 90
_cell_formula_units_Z 136
_cell_length_a 19.4214(15)
_cell_length_b 19.4214(15)
_cell_length_c 19.4214(15)
_cell_measurement_reflns_used 32011
_cell_measurement_temperature 273(2)
_cell_measurement_theta_max 67
_cell_measurement_theta_min 3
_cell_volume 7325.6(10)
_computing_molecular_graphics 'Olex2 (Dolomanov et al., 2009)'
_computing_publication_material 'Olex2 (Dolomanov et al., 2009)'
_computing_structure_refinement 'ShelXL (Sheldrick, 2015)'
_diffrn_ambient_temperature 273(2)
_diffrn_measured_fraction_theta_full 0.994
_diffrn_measured_fraction_theta_max 0.994
_diffrn_measurement_device_type StoeStadiVari
_diffrn_radiation_type MoK\a
_diffrn_radiation_wavelength 0.71073
_diffrn_reflns_av_R_equivalents 0.1059
_diffrn_reflns_av_unetI/netI 0.0228
_diffrn_reflns_Laue_measured_fraction_full 0.994
_diffrn_reflns_Laue_measured_fraction_max 0.994
_diffrn_reflns_limit_h_max 29
_diffrn_reflns_limit_h_min -29
_diffrn_reflns_limit_k_max 29
_diffrn_reflns_limit_k_min -29
_diffrn_reflns_limit_l_max 29
_diffrn_reflns_limit_l_min -14
_diffrn_reflns_number 30687
_diffrn_reflns_point_group_measured_fraction_full 0.994
_diffrn_reflns_point_group_measured_fraction_max 0.994
_diffrn_reflns_theta_full 25.242
_diffrn_reflns_theta_max 33.294
_diffrn_reflns_theta_min 2.967
_exptl_absorpt_coefficient_mu 0.703
_exptl_crystal_density_diffrn 1.953
_exptl_crystal_description platelet
_exptl_crystal_F_000 4301
_refine_diff_density_max 0.971
_refine_diff_density_min -1.260
_refine_diff_density_rms 0.139
_refine_ls_extinction_coef 0.00035(9)
_refine_ls_extinction_expression Fc^*^=kFc[1+0.001xFc^2^\l^3^/sin(2\q)]^-1/4^
_refine_ls_extinction_method SHELXL
_refine_ls_goodness_of_fit_ref 1.258
_refine_ls_hydrogen_treatment undef
_refine_ls_matrix_type full
_refine_ls_number_parameters 46
_refine_ls_number_reflns 722
_refine_ls_number_restraints 0
_refine_ls_restrained_S_all 1.258
_refine_ls_R_factor_all 0.0883
_refine_ls_R_factor_gt 0.0799
_refine_ls_shift/su_max 0.000
_refine_ls_shift/su_mean 0.000
_refine_ls_structure_factor_coef Fsqd
_refine_ls_weighting_details
;
 w=1/[\s^2^(Fo^2^)+237.0000P]
 where P=(Fo^2^+2Fc^2^)/3
;
_refine_ls_weighting_scheme calc
_refine_ls_wR_factor_gt 0.1583
_refine_ls_wR_factor_ref 0.1607
_reflns_Friedel_coverage 0.000
_reflns_number_gt 638
_reflns_number_total 722
_reflns_threshold_expression 'I > 2\s(I)'
_cod_data_source_file lt5009.cif
_cod_data_source_block 273k
_cod_original_cell_volume 7325.6(17)
_cod_original_sg_symbol_H-M 'F d -3 m'
_cod_database_code 1556835
_shelxl_version_number 2012-9
_shelx_space_group_comment
;
The symmetry employed for this shelxl refinement is uniquely defined
by the following loop, which should always be used as a source of
symmetry information in preference to the above space-group names.
They are only intended as comments.
;
_olex2_refinement_description
;
1. Others
 Fixed Uiso: Na(0.05) C2A(0.05) C2B(0.05) C2C(0.05) C2D(0.05) C2E(0.05)
;
_olex2_submission_special_instructions 'No special instructions were received'

loop_
_space_group_symop_operation_xyz
'x, y, z'
'-y, x+1/4, z+1/4'
'-x+1/4, -y+1/4, z'
'y+1/4, -x, z+1/4'
'x+1/4, -z, y+1/4'
'x, -y+1/4, -z+1/4'
'x+1/4, z+1/4, -y'
'z+1/4, y+1/4, -x'
'-x+1/4, y, -z+1/4'
'-z, y+1/4, x+1/4'
'z, x, y'
'y, z, x'
'-y+1/4, -z+1/4, x'
'z, -x+1/4, -y+1/4'
'-y+1/4, z, -x+1/4'
'-z+1/4, -x+1/4, y'
'-z+1/4, x, -y+1/4'
'y, -z+1/4, -x+1/4'
'y+1/4, x+1/4, -z'
'-y, -x, -z'
'-x, z+1/4, y+1/4'
'-x, -z, -y'
'z+1/4, -y, x+1/4'
'-z, -y, -x'
'x, y+1/2, z+1/2'
'-y, x+3/4, z+3/4'
'-x+1/4, -y+3/4, z+1/2'
'y+1/4, -x+1/2, z+3/4'
'x+1/4, -z+1/2, y+3/4'
'x, -y+3/4, -z+3/4'
'x+1/4, z+3/4, -y+1/2'
'z+1/4, y+3/4, -x+1/2'
'-x+1/4, y+1/2, -z+3/4'
'-z, y+3/4, x+3/4'
'z, x+1/2, y+1/2'
'y, z+1/2, x+1/2'
'-y+1/4, -z+3/4, x+1/2'
'z, -x+3/4, -y+3/4'
'-y+1/4, z+1/2, -x+3/4'
'-z+1/4, -x+3/4, y+1/2'
'-z+1/4, x+1/2, -y+3/4'
'y, -z+3/4, -x+3/4'
'y+1/4, x+3/4, -z+1/2'
'-y, -x+1/2, -z+1/2'
'-x, z+3/4, y+3/4'
'-x, -z+1/2, -y+1/2'
'z+1/4, -y+1/2, x+3/4'
'-z, -y+1/2, -x+1/2'
'x+1/2, y, z+1/2'
'-y+1/2, x+1/4, z+3/4'
'-x+3/4, -y+1/4, z+1/2'
'y+3/4, -x, z+3/4'
'x+3/4, -z, y+3/4'
'x+1/2, -y+1/4, -z+3/4'
'x+3/4, z+1/4, -y+1/2'
'z+3/4, y+1/4, -x+1/2'
'-x+3/4, y, -z+3/4'
'-z+1/2, y+1/4, x+3/4'
'z+1/2, x, y+1/2'
'y+1/2, z, x+1/2'
'-y+3/4, -z+1/4, x+1/2'
'z+1/2, -x+1/4, -y+3/4'
'-y+3/4, z, -x+3/4'
'-z+3/4, -x+1/4, y+1/2'
'-z+3/4, x, -y+3/4'
'y+1/2, -z+1/4, -x+3/4'
'y+3/4, x+1/4, -z+1/2'
'-y+1/2, -x, -z+1/2'
'-x+1/2, z+1/4, y+3/4'
'-x+1/2, -z, -y+1/2'
'z+3/4, -y, x+3/4'
'-z+1/2, -y, -x+1/2'
'x+1/2, y+1/2, z'
'-y+1/2, x+3/4, z+1/4'
'-x+3/4, -y+3/4, z'
'y+3/4, -x+1/2, z+1/4'
'x+3/4, -z+1/2, y+1/4'
'x+1/2, -y+3/4, -z+1/4'
'x+3/4, z+3/4, -y'
'z+3/4, y+3/4, -x'
'-x+3/4, y+1/2, -z+1/4'
'-z+1/2, y+3/4, x+1/4'
'z+1/2, x+1/2, y'
'y+1/2, z+1/2, x'
'-y+3/4, -z+3/4, x'
'z+1/2, -x+3/4, -y+1/4'
'-y+3/4, z+1/2, -x+1/4'
'-z+3/4, -x+3/4, y'
'-z+3/4, x+1/2, -y+1/4'
'y+1/2, -z+3/4, -x+1/4'
'y+3/4, x+3/4, -z'
'-y+1/2, -x+1/2, -z'
'-x+1/2, z+3/4, y+1/4'
'-x+1/2, -z+1/2, -y'
'z+3/4, -y+1/2, x+1/4'
'-z+1/2, -y+1/2, -x'
'-x, -y, -z'
'y, -x-1/4, -z-1/4'
'x-1/4, y-1/4, -z'
'-y-1/4, x, -z-1/4'
'-x-1/4, z, -y-1/4'
'-x, y-1/4, z-1/4'
'-x-1/4, -z-1/4, y'
'-z-1/4, -y-1/4, x'
'x-1/4, -y, z-1/4'
'z, -y-1/4, -x-1/4'
'-z, -x, -y'
'-y, -z, -x'
'y-1/4, z-1/4, -x'
'-z, x-1/4, y-1/4'
'y-1/4, -z, x-1/4'
'z-1/4, x-1/4, -y'
'z-1/4, -x, y-1/4'
'-y, z-1/4, x-1/4'
'-y-1/4, -x-1/4, z'
'y, x, z'
'x, -z-1/4, -y-1/4'
'x, z, y'
'-z-1/4, y, -x-1/4'
'z, y, x'
'-x, -y+1/2, -z+1/2'
'y, -x+1/4, -z+1/4'
'x-1/4, y+1/4, -z+1/2'
'-y-1/4, x+1/2, -z+1/4'
'-x-1/4, z+1/2, -y+1/4'
'-x, y+1/4, z+1/4'
'-x-1/4, -z+1/4, y+1/2'
'-z-1/4, -y+1/4, x+1/2'
'x-1/4, -y+1/2, z+1/4'
'z, -y+1/4, -x+1/4'
'-z, -x+1/2, -y+1/2'
'-y, -z+1/2, -x+1/2'
'y-1/4, z+1/4, -x+1/2'
'-z, x+1/4, y+1/4'
'y-1/4, -z+1/2, x+1/4'
'z-1/4, x+1/4, -y+1/2'
'z-1/4, -x+1/2, y+1/4'
'-y, z+1/4, x+1/4'
'-y-1/4, -x+1/4, z+1/2'
'y, x+1/2, z+1/2'
'x, -z+1/4, -y+1/4'
'x, z+1/2, y+1/2'
'-z-1/4, y+1/2, -x+1/4'
'z, y+1/2, x+1/2'
'-x+1/2, -y, -z+1/2'
'y+1/2, -x-1/4, -z+1/4'
'x+1/4, y-1/4, -z+1/2'
'-y+1/4, x, -z+1/4'
'-x+1/4, z, -y+1/4'
'-x+1/2, y-1/4, z+1/4'
'-x+1/4, -z-1/4, y+1/2'
'-z+1/4, -y-1/4, x+1/2'
'x+1/4, -y, z+1/4'
'z+1/2, -y-1/4, -x+1/4'
'-z+1/2, -x, -y+1/2'
'-y+1/2, -z, -x+1/2'
'y+1/4, z-1/4, -x+1/2'
'-z+1/2, x-1/4, y+1/4'
'y+1/4, -z, x+1/4'
'z+1/4, x-1/4, -y+1/2'
'z+1/4, -x, y+1/4'
'-y+1/2, z-1/4, x+1/4'
'-y+1/4, -x-1/4, z+1/2'
'y+1/2, x, z+1/2'
'x+1/2, -z-1/4, -y+1/4'
'x+1/2, z, y+1/2'
'-z+1/4, y, -x+1/4'
'z+1/2, y, x+1/2'
'-x+1/2, -y+1/2, -z'
'y+1/2, -x+1/4, -z-1/4'
'x+1/4, y+1/4, -z'
'-y+1/4, x+1/2, -z-1/4'
'-x+1/4, z+1/2, -y-1/4'
'-x+1/2, y+1/4, z-1/4'
'-x+1/4, -z+1/4, y'
'-z+1/4, -y+1/4, x'
'x+1/4, -y+1/2, z-1/4'
'z+1/2, -y+1/4, -x-1/4'
'-z+1/2, -x+1/2, -y'
'-y+1/2, -z+1/2, -x'
'y+1/4, z+1/4, -x'
'-z+1/2, x+1/4, y-1/4'
'y+1/4, -z+1/2, x-1/4'
'z+1/4, x+1/4, -y'
'z+1/4, -x+1/2, y-1/4'
'-y+1/2, z+1/4, x-1/4'
'-y+1/4, -x+1/4, z'
'y+1/2, x+1/2, z'
'x+1/2, -z+1/4, -y-1/4'
'x+1/2, z+1/2, y'
'-z+1/4, y+1/2, -x-1/4'
'z+1/2, y+1/2, x'

loop_
_atom_site_label
_atom_site_type_symbol
_atom_site_fract_x
_atom_site_fract_y
_atom_site_fract_z
_atom_site_U_iso_or_equiv
_atom_site_adp_type
_atom_site_occupancy
_atom_site_site_symmetry_order
_atom_site_calc_flag
_atom_site_refinement_flags_posn
_atom_site_refinement_flags_adp
_atom_site_refinement_flags_occupancy
Si1 Si 0.06748(6) 0.06748(6) 0.36963(8) 0.0247(4) Uani 1 2 d S T P
Si2 Si 0.21635(7) 0.21635(7) 0.21635(7) 0.0170(5) Uani 1 6 d S T P
Si3 Si 0.1250 0.1250 0.1250 0.0175(9) Uani 1 24 d S T P
O1 O 0.0000 0.3433(3) -0.3433(3) 0.0648(18) Uani 1 2 d S T P
O2 O 0.2001(3) 0.2001(3) 0.2930(3) 0.085(3) Uani 1 2 d S T P
O3 O 0.3734(5) 0.1250 0.1250 0.0498(18) Uani 1 4 d S T P
O4 O 0.1709(3) 0.1709(3) 0.1709(3) 0.116(6) Uani 1 6 d S T P
Na Na 0.5000 0.5000 0.5000 0.050 Uiso 0.039(19) 12 d S T P
C1 C 0.0000 0.0000 0.0000 0.072(7) Uani 1 12 d S T P
C2A C 0.334(11) 0.334(11) 0.334(11) 0.050 Uiso 0.06(12) 6 d S T P
C2B C 0.397(4) 0.397(4) 0.397(4) 0.050 Uiso 0.13(4) 6 d S T P
C2C C 0.361(2) 0.361(2) 0.300(3) 0.050 Uiso 0.15(2) 2 d S T P
C2D C 0.343(3) 0.343(3) 0.437(4) 0.050 Uiso 0.11(2) 2 d S T P
C2E C 0.324(3) 0.324(3) 0.356(5) 0.050 Uiso 0.15(4) 2 d S T P

loop_
_atom_site_aniso_label
_atom_site_aniso_U_11
_atom_site_aniso_U_22
_atom_site_aniso_U_33
_atom_site_aniso_U_23
_atom_site_aniso_U_13
_atom_site_aniso_U_12
Si1 0.0275(5) 0.0275(5) 0.0191(7) -0.0057(4) -0.0057(4) 0.0058(6)
Si2 0.0170(5) 0.0170(5) 0.0170(5) -0.0013(5) -0.0013(5) -0.0013(5)
Si3 0.0175(9) 0.0175(9) 0.0175(9) 0.000 0.000 0.000
O1 0.036(3) 0.079(3) 0.079(3) -0.019(3) -0.0120(18) -0.0120(18)
O2 0.112(4) 0.112(4) 0.032(3) 0.029(3) 0.029(3) 0.006(5)
O3 0.064(5) 0.043(3) 0.043(3) -0.009(3) 0.000 0.000
O4 0.116(6) 0.116(6) 0.116(6) -0.051(4) -0.051(4) -0.051(4)
C1 0.072(7) 0.072(7) 0.072(7) -0.008(7) -0.008(7) -0.008(7)

loop_
_atom_type_symbol
_atom_type_description
_atom_type_scat_dispersion_real
_atom_type_scat_dispersion_imag
_atom_type_scat_source
C C 0.0033 0.0016 'International Tables Vol C Tables 4.2.6.8 and 6.1.1.4'
O O 0.0106 0.0060 'International Tables Vol C Tables 4.2.6.8 and 6.1.1.4'
Si Si 0.0817 0.0704 'International Tables Vol C Tables 4.2.6.8 and 6.1.1.4'
Na Na 0.0362 0.0249 'International Tables Vol C Tables 4.2.6.8 and 6.1.1.4'

loop_
_geom_angle_atom_site_label_1
_geom_angle_atom_site_label_2
_geom_angle_atom_site_label_3
_geom_angle
_geom_angle_site_symmetry_1
_geom_angle_site_symmetry_3
O1 Si1 O1 108.7(5) 52_455 102_556
O1 Si1 O3 109.9(2) 52_455 176
O1 Si1 O3 109.9(2) 102_556 176
O1 Si1 Na 96.77(6) 102_556 75
O1 Si1 Na 54.4(3) 102_556 73_445
O1 Si1 Na 96.77(6) 52_455 75
O1 Si1 Na 54.4(3) 52_455 73_445
O2 Si1 O1 108.8(2) 3 102_556
O2 Si1 O1 108.8(2) 3 52_455
O2 Si1 O3 110.6(5) 3 176
O2 Si1 Na 134.7(3) 3 75
O2 Si1 Na 125.8(3) 3 73_445
O3 Si1 Na 123.6(3) 176 73_445
O3 Si1 Na 24.1(3) 176 75
Na Si1 Na 99.41(3) 73_445 75
O2 Si2 O2 110.4(3) 12 .
O2 Si2 O2 110.4(3) 12 11
O2 Si2 O2 110.4(3) 11 .
O2 Si2 Na 96.4(3) . 26_644
O2 Si2 Na 26.2(3) 11 26_644
O2 Si2 Na 96.4(3) 12 75
O2 Si2 Na 96.4(3) 11 52_464
O2 Si2 Na 96.4(3) 11 75
O2 Si2 Na 96.4(3) 12 26_644
O2 Si2 Na 26.2(3) 12 52_464
O2 Si2 Na 26.2(3) . 75
O2 Si2 Na 96.4(3) . 52_464
O4 Si2 O2 108.6(3) . 11
O4 Si2 O2 108.6(3) . .
O4 Si2 O2 108.6(3) . 12
O4 Si2 Na 134.789(17) . 26_644
O4 Si2 Na 134.789(17) . 52_464
O4 Si2 Na 134.789(17) . 75
Na Si2 Na 75.85(3) 52_464 75
Na Si2 Na 75.85(3) 26_644 75
Na Si2 Na 75.85(3) 52_464 26_644
O4 Si3 O4 109.471(1) 3 .
O4 Si3 O4 109.5 3 122
O4 Si3 O4 109.471(1) 148 3
O4 Si3 O4 109.5 148 122
O4 Si3 O4 109.471(2) 122 .
O4 Si3 O4 109.471(1) 148 .
Si1 O1 Si1 168.8(5) 42_554 2_554
Si1 O1 Na 95.6(3) 2_554 74_544
Si1 O1 Na 95.6(3) 42_554 74_544
Si1 O2 Na 36.8(3) 3 75
Si2 O2 Si1 178.8(7) . 3
Si2 O2 Na 144.5(4) . 75
Si1 O3 Si1 174.7(7) 11 130
Si1 O3 Na 38.3(2) 130 26_644
Si1 O3 Na 38.3(2) 11 25_544
Si1 O3 Na 147.0(4) 130 25_544
Si1 O3 Na 147.0(4) 11 26_644
Na O3 Na 108.8(2) 26_644 25_544
Si2 O4 Si3 180.0(11) . .
Si1 Na Si1 119.973(2) 73 35
Si1 Na Si1 180.0 73 169_556
Si1 Na Si1 60.027(2) 169_556 35
O1 Na Si1 30.013(1) 124_655 35
O1 Na Si1 149.987(1) 174_556 169_556
O1 Na Si1 90.0 78 35
O1 Na Si1 90.0 56 169_556
O1 Na Si1 30.013(1) 124_655 169_556
O1 Na Si1 149.987(1) 28 169_556
O1 Na Si1 90.0 174_556 35
O1 Na Si1 30.013(1) 56 35
O1 Na Si1 149.987(1) 78 73
O1 Na Si1 30.013(1) 78 169_556
O1 Na Si1 149.987(1) 124_655 73
O1 Na Si1 90.0 56 73
O1 Na Si1 90.0 152_565 169_556
O1 Na Si1 149.987(1) 28 35
O1 Na Si1 90.0 152_565 73
O1 Na Si1 30.013(1) 174_556 73
O1 Na Si1 149.987(1) 152_565 35
O1 Na Si1 30.013(1) 28 73
O1 Na O1 60.0 78 124_655
O1 Na O1 120.0 152_565 124_655
O1 Na O1 120.0 56 28
O1 Na O1 180.0 174_556 78
O1 Na O1 120.0 174_556 124_655
O1 Na O1 60.0 152_565 78
O1 Na O1 60.0 56 174_556
O1 Na O1 60.0 152_565 28
O1 Na O1 120.0 78 28
O1 Na O1 180.0 152_565 56
O1 Na O1 180.0 124_655 28
O1 Na O1 120.0 152_565 174_556
O1 Na O1 60.0 174_556 28
O1 Na O1 120.0 56 78
O1 Na O1 60.0 56 124_655
O1 Na C2D 98.5(13) 124_655 171_556
O1 Na C2D 98.5(13) 56 5_565
O1 Na C2D 98.5(13) 152_565 101_656
O1 Na C2D 81.5(13) 28 171_556
O1 Na C2D 90.000(7) 174_556 10_655
O1 Na C2D 81.5(13) 56 10_655
O1 Na C2D 90.000(10) 124_655 101_656
O1 Na C2D 90.000(3) 78 10_655
O1 Na C2D 90.000(7) 78 106_566
O1 Na C2D 98.5(13) 28 10_655
O1 Na C2D 81.5(13) 174_556 171_556
O1 Na C2D 81.5(13) 56 101_656
O1 Na C2D 98.5(13) 78 171_556
O1 Na C2D 98.5(13) 78 101_656
O1 Na C2D 90.000(2) 28 101_656
O1 Na C2D 98.5(13) 174_556 5_565
O1 Na C2D 81.5(13) 78 5_565
O1 Na C2D 90.000(5) 152_565 75
O1 Na C2D 81.5(13) 152_565 5_565
O1 Na C2D 90.000(8) 56 75
O1 Na C2D 81.5(13) 124_655 10_655
O1 Na C2D 98.5(13) 174_556 75
O1 Na C2D 90.000(2) 124_655 5_565
O1 Na C2D 81.5(13) 78 75
O1 Na C2D 98.5(13) 152_565 10_655
O1 Na C2D 81.5(13) 124_655 75
O1 Na C2D 90.000(10) 28 5_565
O1 Na C2D 98.5(13) 28 75
O1 Na C2D 81.5(13) 174_556 101_656
O1 Na C2D 81.5(13) 152_565 106_566
O1 Na C2D 90.000(8) 152_565 171_556
O1 Na C2D 90.000(3) 174_556 106_566
O1 Na C2D 98.5(13) 124_655 106_566
O1 Na C2D 98.5(13) 56 106_566
O1 Na C2D 90.000(4) 56 171_556
O1 Na C2D 81.5(13) 28 106_566
C2D Na Si1 86.0(7) 5_565 169_556
C2D Na Si1 100.7(15) 171_556 169_556
C2D Na Si1 79.3(15) 171_556 73
C2D Na Si1 94.0(7) 5_565 35
C2D Na Si1 94.0(7) 5_565 73
C2D Na Si1 79.3(15) 75 169_556
C2D Na Si1 100.7(15) 75 73
C2D Na Si1 79.3(15) 10_655 35
C2D Na Si1 86.0(7) 101_656 35
C2D Na Si1 86.0(7) 106_566 73
C2D Na Si1 94.0(7) 171_556 35
C2D Na Si1 86.0(7) 75 35
C2D Na Si1 86.0(7) 10_655 169_556
C2D Na Si1 94.0(7) 10_655 73
C2D Na Si1 94.0(7) 106_566 169_556
C2D Na Si1 100.7(15) 106_566 35
C2D Na Si1 86.0(7) 101_656 73
C2D Na Si1 94.0(7) 101_656 169_556
C2D Na C2D 17(3) 10_655 5_565
C2D Na C2D 17(3) 101_656 75
C2D Na C2D 180.0 171_556 75
C2D Na C2D 163(3) 106_566 5_565
C2D Na C2D 163(3) 5_565 75
C2D Na C2D 17(3) 106_566 101_656
C2D Na C2D 163(3) 10_655 75
C2D Na C2D 180.0 101_656 5_565
C2D Na C2D 180.0(17) 106_566 10_655
C2D Na C2D 17(3) 5_565 171_556
C2D Na C2D 163(3) 10_655 101_656
C2D Na C2D 17(3) 106_566 75
C2D Na C2D 17(3) 10_655 171_556
C2D Na C2D 163(3) 106_566 171_556
C2D Na C2D 163(3) 101_656 171_556
C2B C2A C2B 54(10) 100_656 75
C2B C2A C2B 54(10) 98_566 75
C2B C2A C2B 54(10) 98_566 100_656
C2B C2A C2D 73(10) 75 103_665
C2B C2A C2D 34(6) 98_566 100_656
C2B C2A C2D 88(10) 100_656 103_665
C2B C2A C2D 73(10) 75 104_665
C2B C2A C2D 88(10) 98_566 104_665
C2B C2A C2D 34(6) 98_566 103_665
C2B C2A C2D 34(6) 100_656 104_665
C2B C2A C2D 88(10) 75 100_656
C2B C2A C2D 73(10) 100_656 100_656
C2C C2A C2B 64(10) 12 98_566
C2C C2A C2B 64(10) 11 100_656
C2C C2A C2B 110(10) 12 100_656
C2C C2A C2B 64(10) . 100_656
C2C C2A C2B 110(10) 11 98_566
C2C C2A C2B 64(10) . 98_566
C2C C2A C2B 110(10) . 75
C2C C2A C2B 64(10) 11 75
C2C C2A C2B 64(10) 12 75
C2C C2A C2C 116(10) 12 .
C2C C2A C2C 116(10) 11 .
C2C C2A C2C 116(10) 11 12
C2C C2A C2D 42(7) . 100_656
C2C C2A C2D 74(10) . 104_665
C2C C2A C2D 42(7) 12 103_665
C2C C2A C2D 42(7) 11 104_665
C2C C2A C2D 137(10) 11 103_665
C2C C2A C2D 137(10) 12 104_665
C2C C2A C2D 74(10) 12 100_656
C2C C2A C2D 137(10) 11 100_656
C2C C2A C2D 74(10) . 103_665
C2D C2A C2D 122(10) 104_665 103_665
C2D C2A C2D 101(10) 104_665 100_656
C2D C2A C2D 33(6) 103_665 100_656
C2E C2A C2B 105(10) 11 100_656
C2E C2A C2B 105(10) 12 75
C2E C2A C2B 105(10) . 98_566
C2E C2A C2B 58(10) . 75
C2E C2A C2B 58(10) 12 100_656
C2E C2A C2B 105(10) 12 98_566
C2E C2A C2B 105(10) 11 75
C2E C2A C2B 58(10) 11 98_566
C2E C2A C2B 105(10) . 100_656
C2E C2A C2C 167(10) . .
C2E C2A C2C 61(9) 12 .
C2E C2A C2C 167(10) 11 11
C2E C2A C2C 61(9) 11 12
C2E C2A C2C 61(9) 11 .
C2E C2A C2C 61(9) 12 11
C2E C2A C2C 61(9) . 12
C2E C2A C2C 167(10) 12 12
C2E C2A C2C 61(9) . 11
C2E C2A C2D 132(10) 12 103_665
C2E C2A C2D 100(10) . 104_665
C2E C2A C2D 132(10) 11 104_665
C2E C2A C2D 100(10) 12 100_656
C2E C2A C2D 100(10) . 103_665
C2E C2A C2D 32(10) 12 104_665
C2E C2A C2D 132(10) . 100_656
C2E C2A C2D 32(10) 11 103_665
C2E C2A C2D 32(10) 11 100_656
C2E C2A C2E 120.0(18) 12 11
C2E C2A C2E 120.0(17) 12 .
C2E C2A C2E 120.0(18) 11 .
C2C C2B C2C 35(5) 65 104_665
C2C C2B C2C 119.3(17) 42 104_665
C2C C2B C2C 119.3(17) 65 98_566
C2C C2B C2C 84(5) 42 98_566
C2C C2B C2C 153(6) 42 65
C2C C2B C2C 84(5) 104_665 103_665
C2C C2B C2C 84(5) 65 100_656
C2C C2B C2C 119.3(18) 42 100_656
C2C C2B C2C 35(5) 100_656 98_566
C2C C2B C2C 119.3(17) 104_665 100_656
C2C C2B C2C 35(5) 42 103_665
C2C C2B C2C 153(6) 104_665 98_566
C2C C2B C2C 153(6) 103_665 100_656
C2C C2B C2C 119.3(17) 103_665 98_566
C2C C2B C2C 119.3(17) 65 103_665
C2D C2B C2C 111(10) 75 103_665
C2D C2B C2C 51(5) 75 100_656
C2D C2B C2C 111(10) 75 104_665
C2D C2B C2C 93(6) 75 42
C2D C2B C2C 111(10) 101_656 100_656
C2D C2B C2C 93(6) 101_656 98_566
C2D C2B C2C 93(6) 106_566 103_665
C2D C2B C2C 111(10) 101_656 65
C2D C2B C2C 111(10) 106_566 98_566
C2D C2B C2C 51(5) 106_566 104_665
C2D C2B C2C 51(5) 75 98_566
C2D C2B C2C 93(6) 75 65
C2D C2B C2C 51(5) 101_656 42
C2D C2B C2C 93(6) 101_656 104_665
C2D C2B C2C 51(5) 101_656 103_665
C2D C2B C2C 51(5) 106_566 65
C2D C2B C2C 93(6) 106_566 100_656
C2D C2B C2C 111(10) 106_566 42
C2D C2B C2D 61(10) 101_656 75
C2D C2B C2D 61(10) 106_566 101_656
C2D C2B C2D 61(10) 106_566 75
C2D C2B C2E 116(10) 75 75
C2D C2B C2E 65(6) 106_566 101_656
C2D C2B C2E 65(6) 101_656 75
C2D C2B C2E 116(10) 106_566 106_566
C2D C2B C2E 65(6) 75 106_566
C2D C2B C2E 65(6) 101_656 106_566
C2D C2B C2E 65(6) 75 101_656
C2D C2B C2E 116(10) 101_656 101_656
C2D C2B C2E 65(6) 106_566 75
C2E C2B C2C 77(3) 106_566 100_656
C2E C2B C2C 42(2) 106_566 98_566
C2E C2B C2C 157(9) 106_566 65
C2E C2B C2C 157(9) 106_566 104_665
C2E C2B C2C 157(9) 75 98_566
C2E C2B C2C 42(2) 75 104_665
C2E C2B C2C 77(3) 75 42
C2E C2B C2C 42(2) 75 103_665
C2E C2B C2C 157(9) 101_656 42
C2E C2B C2C 77(3) 101_656 98_566
C2E C2B C2C 77(3) 106_566 103_665
C2E C2B C2C 77(3) 75 65
C2E C2B C2C 157(9) 101_656 103_665
C2E C2B C2C 42(2) 101_656 100_656
C2E C2B C2C 157(9) 75 100_656
C2E C2B C2C 77(3) 101_656 104_665
C2E C2B C2C 42(2) 101_656 65
C2E C2B C2C 42(2) 106_566 42
C2E C2B C2E 117(5) 106_566 101_656
C2E C2B C2E 117(5) 106_566 75
C2E C2B C2E 117(5) 101_656 75
C2A C2C C2A 113(10) . 75
C2A C2C C2B 70(10) . 98_566
C2A C2C C2B 70(10) . 100_656
C2A C2C C2D 96(10) . 100_656
C2A C2C C2D 96(10) . 98_566
C2A C2C C2E 4(10) . .
C2A C2C C2E 117(10) . 104_665
C2A C2C C2E 117(10) . 103_665
C2B C2C C2A 52(9) 98_566 75
C2B C2C C2A 52(9) 100_656 75
C2B C2C C2B 57(10) 100_656 98_566
C2B C2C C2E 67(5) 100_656 103_665
C2B C2C C2E 67(5) 98_566 .
C2B C2C C2E 67(5) 100_656 .
C2B C2C C2E 67(5) 98_566 104_665
C2B C2C C2E 48(3) 98_566 103_665
C2B C2C C2E 48(3) 100_656 104_665
C2C C2C C2A 24(10) 75 75
C2C C2C C2A 137(10) 75 .
C2C C2C C2B 72(2) 75 98_566
C2C C2C C2B 72(2) 75 100_656
C2C C2C C2D 67(4) 75 98_566
C2C C2C C2D 67(3) 75 100_656
C2C C2C C2E 133(4) 75 .
C2C C2C C2E 132(7) 75 12
C2C C2C C2E 26(3) 75 103_665
C2C C2C C2E 26(3) 75 104_665
C2C C2C C2E 132(7) 75 11
C2D C2C C2A 63(4) 98_566 75
C2D C2C C2A 63(4) 100_656 75
C2D C2C C2B 41(6) 100_656 98_566
C2D C2C C2B 95(10) 100_656 100_656
C2D C2C C2B 95(10) 98_566 98_566
C2D C2C C2B 41(6) 98_566 100_656
C2D C2C C2D 125(9) 100_656 98_566
C2D C2C C2E 46(5) 98_566 104_665
C2D C2C C2E 94(5) 98_566 .
C2D C2C C2E 80(6) 98_566 103_665
C2D C2C C2E 46(5) 100_656 103_665
C2D C2C C2E 94(5) 100_656 .
C2D C2C C2E 80(6) 100_656 104_665
C2E C2C C2A 31(8) 12 .
C2E C2C C2A 18(5) 104_665 75
C2E C2C C2A 31(8) 11 .
C2E C2C C2A 113(8) 11 75
C2E C2C C2A 109(10) . 75
C2E C2C C2A 113(8) 12 75
C2E C2C C2A 18(5) 103_665 75
C2E C2C C2B 90(9) 11 100_656
C2E C2C C2B 61(6) 12 100_656
C2E C2C C2B 61(6) 11 98_566
C2E C2C C2B 90(9) 12 98_566
C2E C2C C2D 125(10) 12 100_656
C2E C2C C2D 71(7) 11 100_656
C2E C2C C2D 125(10) 11 98_566
C2E C2C C2D 71(7) 12 98_566
C2E C2C C2E 61(10) 12 11
C2E C2C C2E 31(7) 12 .
C2E C2C C2E 31(7) 11 .
C2E C2C C2E 113(7) 104_665 .
C2E C2C C2E 113(7) 103_665 .
C2E C2C C2E 35(8) 104_665 103_665
C2E C2C C2E 126(10) 12 103_665
C2E C2C C2E 106(9) 11 103_665
C2E C2C C2E 106(9) 12 104_665
C2E C2C C2E 126(10) 11 104_665
C2A C2D C2A 98(10) 98_566 100_656
C2A C2D C2C 115(10) 100_656 106_566
C2A C2D C2C 39(3) 100_656 101_656
C2A C2D C2C 115(10) 98_566 101_656
C2A C2D C2C 39(3) 98_566 106_566
C2A C2D C2E 85(8) 100_656 .
C2A C2D C2E 85(8) 98_566 .
C2B C2D C2A 63(10) 75 100_656
C2B C2D C2A 63(10) 75 98_566
C2B C2D C2C 88(8) 75 100_656
C2B C2D C2C 55(4) 75 106_566
C2B C2D C2C 88(8) 75 98_566
C2B C2D C2C 55(4) 75 101_656
C2B C2D C2E 72(6) 75 65
C2B C2D C2E 38(7) 75 .
C2B C2D C2E 72(6) 75 42
C2C C2D C2A 81(7) 98_566 100_656
C2C C2D C2A 42(5) 100_656 100_656
C2C C2D C2A 81(7) 100_656 98_566
C2C C2D C2A 42(5) 98_566 98_566
C2C C2D C2C 45(7) 100_656 98_566
C2C C2D C2C 81(6) 98_566 106_566
C2C C2D C2C 117(7) 100_656 106_566
C2C C2D C2C 105(6) 106_566 101_656
C2C C2D C2C 81(6) 100_656 101_656
C2C C2D C2C 117(7) 98_566 101_656
C2C C2D C2E 50(4) 98_566 42
C2C C2D C2E 55(3) 106_566 .
C2C C2D C2E 93(7) 100_656 42
C2C C2D C2E 50(4) 100_656 65
C2C C2D C2E 122(8) 100_656 .
C2C C2D C2E 122(8) 98_566 .
C2C C2D C2E 55(3) 101_656 .
C2C C2D C2E 93(7) 98_566 65
C2D C2D C2A 118(10) 42 98_566
C2D C2D C2A 74(3) 42 100_656
C2D C2D C2A 118(10) 65 100_656
C2D C2D C2A 74(3) 65 98_566
C2D C2D C2B 60(6) 65 75
C2D C2D C2B 60(6) 42 75
C2D C2D C2C 145(6) 42 98_566
C2D C2D C2C 116(5) 42 100_656
C2D C2D C2C 35(3) 42 101_656
C2D C2D C2C 35(3) 65 106_566
C2D C2D C2C 145(6) 65 100_656
C2D C2D C2C 116(5) 65 98_566
C2D C2D C2C 89(3) 42 106_566
C2D C2D C2C 89(3) 65 101_656
C2D C2D C2D 60.01(3) 42 65
C2D C2D C2E 33.9(19) 65 .
C2D C2D C2E 67(4) 42 65
C2D C2D C2E 33.9(19) 42 .
C2D C2D C2E 120(5) 65 65
C2D C2D C2E 120(5) 42 42
C2D C2D C2E 67(4) 65 42
C2E C2D C2A 113(10) 65 98_566
C2E C2D C2A 15(10) 65 100_656
C2E C2D C2A 113(10) 42 100_656
C2E C2D C2A 15(10) 42 98_566
C2E C2D C2C 33(3) 42 106_566
C2E C2D C2C 126(8) 42 101_656
C2E C2D C2C 33(3) 65 101_656
C2E C2D C2C 126(8) 65 106_566
C2E C2D C2E 127(10) 42 65
C2E C2D C2E 87(6) 65 .
C2E C2D C2E 87(6) 42 .
C2A C2E C2B 56(10) . 98_566
C2A C2E C2B 100(10) . 75
C2A C2E C2C 98(10) . 106_566
C2A C2E C2C 89(10) . 11
C2A C2E C2C 89(10) . 12
C2A C2E C2C 98(10) . 101_656
C2A C2E C2C 8(10) . .
C2A C2E C2D 134(10) . 42
C2A C2E C2D 134(10) . 65
C2A C2E C2E 30.0(9) . 12
C2A C2E C2E 30.0(8) . 11
C2B C2E C2B 51(10) 75 98_566
C2B C2E C2C 55(3) 75 106_566
C2B C2E C2C 55(3) 75 101_656
C2B C2E C2C 92(9) 75 .
C2B C2E C2D 44(6) 75 65
C2B C2E C2D 44(6) 75 42
C2C C2E C2B 49(4) . 98_566
C2C C2E C2B 77(7) 11 75
C2C C2E C2B 101(9) 11 98_566
C2C C2E C2B 49(3) 101_656 98_566
C2C C2E C2B 55(7) 12 98_566
C2C C2E C2B 77(7) 12 75
C2C C2E C2B 90(6) 106_566 98_566
C2C C2E C2C 87(7) 12 .
C2C C2E C2C 153(10) 12 11
C2C C2E C2C 87(7) 11 .
C2C C2E C2C 111(7) 106_566 101_656
C2C C2E C2C 132(9) 11 101_656
C2C C2E C2C 93(5) 101_656 .
C2C C2E C2C 22(5) 12 101_656
C2C C2E C2C 132(9) 12 106_566
C2C C2E C2C 22(5) 11 106_566
C2C C2E C2C 93(5) 106_566 .
C2C C2E C2D 104(9) 11 42
C2C C2E C2D 104(9) 12 65
C2C C2E C2D 60(6) 11 65
C2C C2E C2D 60(6) 12 42
C2C C2E C2E 118(7) 11 11
C2C C2E C2E 59(7) 12 11
C2C C2E C2E 118(7) 12 12
C2C C2E C2E 59(7) 11 12
C2D C2E C2B 77(6) 42 98_566
C2D C2E C2B 95(9) 65 98_566
C2D C2E C2C 41(4) 42 101_656
C2D C2E C2C 126(8) 42 .
C2D C2E C2C 126(8) 65 .
C2D C2E C2C 41(4) 65 106_566
C2D C2E C2C 84(6) 42 106_566
C2D C2E C2C 84(6) 65 101_656
C2D C2E C2D 46(8) 42 65
C2E C2E C2B 98(7) 11 75
C2E C2E C2B 98(7) 12 75
C2E C2E C2B 47(5) 11 98_566
C2E C2E C2B 73(3) 12 98_566
C2E C2E C2C 122(4) 11 106_566
C2E C2E C2C 30.9(9) 11 .
C2E C2E C2C 30.9(9) 12 .
C2E C2E C2C 73(4) 11 101_656
C2E C2E C2C 122(4) 12 101_656
C2E C2E C2C 73(4) 12 106_566
C2E C2E C2D 113(5) 11 42
C2E C2E C2D 113(5) 12 65
C2E C2E C2D 142(6) 12 42
C2E C2E C2D 142(6) 11 65
C2E C2E C2E 60.00(2) 12 11

loop_
_geom_bond_atom_site_label_1
_geom_bond_atom_site_label_2
_geom_bond_distance
_geom_bond_site_symmetry_2
Si1 O1 1.5770(12) 52_455
Si1 O1 1.5770(12) 102_556
Si1 O2 1.565(6) 3
Si1 O3 1.5816(17) 176
Si1 Na 3.1377(17) 73_445
Si1 Na 5.6163(16) 75
Si2 O2 1.553(5) 12
Si2 O2 1.553(5) .
Si2 O2 1.553(5) 11
Si2 O4 1.528(11) .
Si2 Na 5.5860(17) 26_644
Si2 Na 5.5860(17) 75
Si2 Na 5.5860(17) 52_464
Si3 O4 1.544(10) 148
Si3 O4 1.544(10) .
Si3 O4 1.544(10) 122
Si3 O4 1.544(10) 3
O1 Si1 1.5770(12) 42_554
O1 Si1 1.5770(12) 2_554
O1 Na 2.563(7) 74_544
O2 Si1 1.565(6) 3
O2 Na 4.248(7) 75
O3 Si1 1.5817(17) 11
O3 Si1 1.5817(17) 130
O3 Na 4.223(5) 26_644
O3 Na 4.223(5) 25_544
Na Si1 3.1377(17) 73
Na Si1 3.1377(17) 35
Na Si1 3.1377(17) 169_556
Na O1 2.563(7) 56
Na O1 2.563(7) 174_556
Na O1 2.563(7) 28
Na O1 2.563(7) 124_655
Na O1 2.563(7) 78
Na O1 2.563(7) 152_565
Na C2D 2.84(8) 171_556
Na C2D 2.84(8) 106_566
Na C2D 2.84(8) 10_655
Na C2D 2.84(8) 5_565
Na C2D 2.84(8) 75
Na C2D 2.84(8) 101_656
C2A C2B 1.3(3) 98_566
C2A C2B 1.3(3) 75
C2A C2B 1.3(3) 100_656
C2A C2C 1.00(10) 12
C2A C2C 1.00(10) .
C2A C2C 1.00(10) 11
C2A C2D 1.48(17) 100_656
C2A C2D 1.48(17) 104_665
C2A C2D 1.48(17) 103_665
C2A C2E 0.51(11) .
C2A C2E 0.51(11) 11
C2A C2E 0.51(11) 12
C2B C2C 1.26(5) 42
C2B C2C 1.26(5) 65
C2B C2C 1.26(5) 98_566
C2B C2C 1.26(5) 100_656
C2B C2C 1.26(5) 104_665
C2B C2C 1.26(5) 103_665
C2B C2D 0.83(10) 75
C2B C2D 0.83(10) 106_566
C2B C2D 0.83(10) 101_656
C2B C2E 1.13(8) 101_656
C2B C2E 1.13(8) 106_566
C2B C2E 1.13(8) 75
C2C C2A 1.6(2) 75
C2C C2B 1.26(5) 98_566
C2C C2B 1.26(5) 100_656
C2C C2C 0.76(11) 75
C2C C2D 0.98(7) 98_566
C2C C2D 0.98(7) 100_656
C2C C2E 1.50(12) .
C2C C2E 1.49(6) 104_665
C2C C2E 1.49(6) 103_665
C2C C2E 0.87(5) 12
C2C C2E 0.87(5) 11
C2D C2A 1.48(17) 98_566
C2D C2A 1.48(17) 100_656
C2D C2B 0.83(10) 75
C2D C2C 0.98(7) 98_566
C2D C2C 0.98(7) 100_656
C2D C2C 1.54(6) 106_566
C2D C2C 1.54(6) 101_656
C2D C2D 0.84(12) 42
C2D C2D 0.84(12) 65
C2D C2E 1.66(11) .
C2D C2E 1.08(9) 65
C2D C2E 1.08(9) 42
C2E C2B 1.53(9) 98_566
C2E C2B 1.13(8) 75
C2E C2C 0.87(5) 11
C2E C2C 1.49(6) 101_656
C2E C2C 0.87(5) 12
C2E C2C 1.49(6) 106_566
C2E C2D 1.08(9) 65
C2E C2D 1.08(9) 42
C2E C2E 0.89(18) 12
C2E C2E 0.89(18) 11
